data_4069472
loop_
_publ_author_name
'Takaoka, Ayumi'
'Mendiratta, Arjun'
'Peters, Jonas C.'

_publ_contact_author 'Jonas C. Peters '
_publ_contact_author_email jcpeters@mit.edu
_publ_section_title
;
 E-H Bond Activation Reactions (E = H, C, Si, Ge) at Ruthenium:
 Terminal Phosphides, Silylenes, and Germylenes
;
_journal_issue 13
_journal_name_full Organometallics
_journal_page_first 3744
_journal_paper_doi 10.1021/om900216u
_journal_volume 28
_journal_year 2009
_chemical_formula_sum 'C78 H65 P3 Ru Si2'
_chemical_formula_weight 1252.46
_chemical_name_common '[SiPPh3]Ru(H)(SiPh2)'
_space_group_IT_number 14
_symmetry_cell_setting monoclinic
_symmetry_space_group_name_Hall '-P 2yn'
_symmetry_space_group_name_H-M 'P 1 21/n 1'
_atom_sites_solution_hydrogens geom
_atom_sites_solution_primary direct
_atom_sites_solution_secondary difmap
_audit_creation_method SHELXL-97
_cell_angle_alpha 90.00
_cell_angle_beta 103.492(3)
_cell_angle_gamma 90.00
_cell_formula_units_Z 4
_cell_length_a 12.597(3)
_cell_length_b 23.270(5)
_cell_length_c 21.596(4)
_cell_measurement_reflns_used 9900
_cell_measurement_temperature 100(2)
_cell_measurement_theta_max 30.89
_cell_measurement_theta_min 2.29
_cell_volume 6156(2)
_computing_cell_refinement 'Bruker SMART'
_computing_data_collection 'Bruker SMART'
_computing_data_reduction 'Bruker SAINT'
_computing_molecular_graphics 'Bruker SHELXTL'
_computing_publication_material 'Bruker SHELXTL'
_computing_structure_refinement 'Bruker SHELXTL'
_computing_structure_solution 'Bruker SHELXTL'
_diffrn_ambient_temperature 100(2)
_diffrn_detector_area_resol_mean 8.3
_diffrn_measured_fraction_theta_full 0.989
_diffrn_measured_fraction_theta_max 0.989
_diffrn_measurement_device_type 'CCD area detector'
_diffrn_measurement_method 'phi and omega scans'
_diffrn_radiation_monochromator graphite
_diffrn_radiation_source 'fine-focus sealed tube'
_diffrn_radiation_type MoK\a
_diffrn_radiation_wavelength 0.71073
_diffrn_reflns_av_R_equivalents 0.0587
_diffrn_reflns_av_sigmaI/netI 0.0342
_diffrn_reflns_limit_h_max 18
_diffrn_reflns_limit_h_min -18
_diffrn_reflns_limit_k_max 33
_diffrn_reflns_limit_k_min -33
_diffrn_reflns_limit_l_max 31
_diffrn_reflns_limit_l_min -31
_diffrn_reflns_number 169229
_diffrn_reflns_theta_full 30.98
_diffrn_reflns_theta_max 30.98
_diffrn_reflns_theta_min 1.31
_exptl_absorpt_coefficient_mu 0.418
_exptl_absorpt_correction_T_max 0.9594
_exptl_absorpt_correction_T_min 0.8849
_exptl_absorpt_correction_type multi-scan
_exptl_absorpt_process_details 'SADABS (Sheldrick, 2008)'
_exptl_crystal_colour red
_exptl_crystal_density_diffrn 1.351
_exptl_crystal_density_meas ?
_exptl_crystal_density_method 'not measured'
_exptl_crystal_description plate
_exptl_crystal_F_000 2600
_exptl_crystal_size_max 0.30
_exptl_crystal_size_mid 0.25
_exptl_crystal_size_min 0.10
_refine_diff_density_max 0.862
_refine_diff_density_min -0.620
_refine_diff_density_rms 0.075
_refine_ls_extinction_method SHELXL
_refine_ls_goodness_of_fit_ref 1.026
_refine_ls_hydrogen_treatment mixed
_refine_ls_matrix_type full
_refine_ls_number_parameters 760
_refine_ls_number_reflns 19372
_refine_ls_number_restraints 0
_refine_ls_restrained_S_all 1.026
_refine_ls_R_factor_all 0.0470
_refine_ls_R_factor_gt 0.0331
_refine_ls_shift/su_max 0.003
_refine_ls_shift/su_mean 0.000
_refine_ls_structure_factor_coef Fsqd
_refine_ls_weighting_details 'calc w=1/[\s^2^(Fo^2^)+(0.0252P)^2^+5.2821P] where P=(Fo^2^+2Fc^2^)/3'
_refine_ls_weighting_scheme calc
_refine_ls_wR_factor_gt 0.0713
_refine_ls_wR_factor_ref 0.0783
_reflns_number_gt 15836
_reflns_number_total 19372
_reflns_threshold_expression >2sigma(I)
_cod_data_source_file om900216u_si_002.cif
_cod_data_source_block 08030
_cod_depositor_comments
;
The following automatic conversions were performed:

'_symmetry_cell_setting' value 'Monoclinic' changed to 'monoclinic'
according to /home/saulius/struct/CIF-dictionaries/cif_core.dic
dictionary named 'cif_core.dic' version 2.4.2 from 2011-04-26.

Automatic conversion script
Id: cif_fix_values 1715 2011-07-08 13:25:40Z adriana 

Some obvious sintax errors have been fixed miguel

The following automatic conversions were performed:

'_exptl_crystal_density_meas' value 'not measured' was changed to '?'
- the value is perceived as not measured.

Automatic conversion script
Id: cif_fix_values 3008 2015-01-20 13:52:24Z robertas 
;
_cod_original_sg_symbol_H-M 'P2(1)/n  '
_cod_database_code 4069472

loop_
_symmetry_equiv_pos_as_xyz
'x, y, z'
'-x+1/2, y+1/2, -z+1/2'
'-x, -y, -z'
'x-1/2, -y-1/2, z-1/2'

loop_
_atom_site_label
_atom_site_type_symbol
_atom_site_fract_x
_atom_site_fract_y
_atom_site_fract_z
_atom_site_U_iso_or_equiv
_atom_site_adp_type
_atom_site_occupancy
_atom_site_symmetry_multiplicity
_atom_site_calc_flag
_atom_site_refinement_flags
Ru Ru 0.107224(9) 0.267266(5) 0.561886(5) 0.01140(3) Uani 1 1 d .
H1 H -0.0037(14) 0.2521(8) 0.5784(8) 0.014 Uiso 1 1 d .
Si1 Si 0.20115(3) 0.193152(17) 0.627186(19) 0.01338(8) Uani 1 1 d .
Si2 Si 0.00488(4) 0.337196(18) 0.50170(2) 0.01584(8) Uani 1 1 d .
P1 P 0.28450(3) 0.284408(17) 0.546145(18) 0.01452(7) Uani 1 1 d .
P2 P 0.10442(3) 0.306559(16) 0.658812(17) 0.01305(7) Uani 1 1 d .
P3 P 0.04838(3) 0.189606(16) 0.495960(17) 0.01322(7) Uani 1 1 d .
C1 C 0.35316(12) 0.19595(7) 0.63259(7) 0.0165(3) Uani 1 1 d .
C2 C 0.43070(14) 0.15825(7) 0.66879(8) 0.0233(3) Uani 1 1 d .
H2 H 0.4075 0.1302 0.6948 0.028 Uiso 1 1 calc R
C3 C 0.53998(14) 0.16095(8) 0.66741(9) 0.0281(4) Uani 1 1 d .
H3 H 0.5905 0.1339 0.6906 0.034 Uiso 1 1 calc R
C4 C 0.57492(14) 0.20365(8) 0.63172(9) 0.0275(4) Uani 1 1 d .
H4 H 0.6497 0.2059 0.6305 0.033 Uiso 1 1 calc R
C5 C 0.50128(14) 0.24288(7) 0.59795(8) 0.0231(3) Uani 1 1 d .
H5 H 0.5264 0.2734 0.5758 0.028 Uiso 1 1 calc R
C6 C 0.38947(12) 0.23787(7) 0.59621(7) 0.0173(3) Uani 1 1 d .
C7 C 0.18647(12) 0.20193(7) 0.71191(7) 0.0152(3) Uani 1 1 d .
C8 C 0.21563(13) 0.16239(7) 0.76218(7) 0.0208(3) Uani 1 1 d .
H8 H 0.2448 0.1261 0.7545 0.025 Uiso 1 1 calc R
C9 C 0.20268(14) 0.17519(8) 0.82272(8) 0.0251(3) Uani 1 1 d .
H9 H 0.2218 0.1476 0.8558 0.030 Uiso 1 1 calc R
C10 C 0.16165(14) 0.22846(8) 0.83499(8) 0.0260(4) Uani 1 1 d .
H10 H 0.1534 0.2374 0.8765 0.031 Uiso 1 1 calc R
C11 C 0.13300(13) 0.26831(8) 0.78655(7) 0.0208(3) Uani 1 1 d .
H11 H 0.1047 0.3046 0.7949 0.025 Uiso 1 1 calc R
C12 C 0.14543(12) 0.25552(7) 0.72527(7) 0.0160(3) Uani 1 1 d .
C13 C 0.16642(12) 0.11953(6) 0.59050(7) 0.0162(3) Uani 1 1 d .
C14 C 0.20234(14) 0.06610(7) 0.61789(8) 0.0210(3) Uani 1 1 d .
H14 H 0.2370 0.0643 0.6619 0.025 Uiso 1 1 calc R
C15 C 0.18832(14) 0.01599(7) 0.58217(9) 0.0243(3) Uani 1 1 d .
H15 H 0.2148 -0.0195 0.6015 0.029 Uiso 1 1 calc R
C16 C 0.13537(14) 0.01777(7) 0.51805(8) 0.0229(3) Uani 1 1 d .
H16 H 0.1269 -0.0164 0.4933 0.028 Uiso 1 1 calc R
C17 C 0.09492(13) 0.06937(7) 0.49015(8) 0.0197(3) Uani 1 1 d .
H17 H 0.0559 0.0702 0.4468 0.024 Uiso 1 1 calc R
C18 C 0.11150(12) 0.12029(6) 0.52580(7) 0.0155(3) Uani 1 1 d .
C19 C 0.35660(13) 0.35360(7) 0.56659(8) 0.0186(3) Uani 1 1 d .
C20 C 0.36767(15) 0.39438(7) 0.52140(9) 0.0257(4) Uani 1 1 d .
H20 H 0.3358 0.3877 0.4776 0.031 Uiso 1 1 calc R
C21 C 0.42535(17) 0.44508(8) 0.54002(11) 0.0350(4) Uani 1 1 d .
H21 H 0.4314 0.4729 0.5088 0.042 Uiso 1 1 calc R
C22 C 0.47351(16) 0.45530(8) 0.60298(11) 0.0351(5) Uani 1 1 d .
H22 H 0.5138 0.4896 0.6151 0.042 Uiso 1 1 calc R
C23 C 0.46313(14) 0.41546(8) 0.64866(10) 0.0302(4) Uani 1 1 d .
H23 H 0.4962 0.4224 0.6922 0.036 Uiso 1 1 calc R
C24 C 0.40414(13) 0.36505(7) 0.63077(8) 0.0227(3) Uani 1 1 d .
H24 H 0.3961 0.3382 0.6625 0.027 Uiso 1 1 calc R
C25 C 0.30897(13) 0.27285(7) 0.46616(7) 0.0192(3) Uani 1 1 d .
C26 C 0.39280(14) 0.23845(8) 0.45398(8) 0.0245(3) Uani 1 1 d .
H26 H 0.4351 0.2154 0.4870 0.029 Uiso 1 1 calc R
C27 C 0.41454(16) 0.23782(9) 0.39380(9) 0.0332(4) Uani 1 1 d .
H27 H 0.4721 0.2146 0.3861 0.040 Uiso 1 1 calc R
C28 C 0.35333(18) 0.27053(9) 0.34533(9) 0.0363(5) Uani 1 1 d .
H28 H 0.3712 0.2715 0.3050 0.044 Uiso 1 1 calc R
C29 C 0.26550(18) 0.30218(9) 0.35540(9) 0.0330(4) Uani 1 1 d .
H29 H 0.2210 0.3233 0.3214 0.040 Uiso 1 1 calc R
C30 C 0.24283(15) 0.30279(8) 0.41543(8) 0.0246(3) Uani 1 1 d .
H30 H 0.1817 0.3238 0.4220 0.030 Uiso 1 1 calc R
C31 C -0.03522(12) 0.32440(7) 0.66691(7) 0.0160(3) Uani 1 1 d .
C32 C -0.09773(13) 0.28160(7) 0.68661(8) 0.0208(3) Uani 1 1 d .
H32 H -0.0665 0.2448 0.6977 0.025 Uiso 1 1 calc R
C33 C -0.20495(14) 0.29180(8) 0.69028(8) 0.0240(3) Uani 1 1 d .
H33 H -0.2451 0.2625 0.7053 0.029 Uiso 1 1 calc R
C34 C -0.25335(14) 0.34452(8) 0.67213(8) 0.0244(3) Uani 1 1 d .
H34 H -0.3269 0.3514 0.6739 0.029 Uiso 1 1 calc R
C35 C -0.19335(14) 0.38692(8) 0.65154(8) 0.0241(3) Uani 1 1 d .
H35 H -0.2262 0.4231 0.6387 0.029 Uiso 1 1 calc R
C36 C -0.08488(13) 0.37737(7) 0.64939(8) 0.0206(3) Uani 1 1 d .
H36 H -0.0444 0.4073 0.6358 0.025 Uiso 1 1 calc R
C37 C 0.18072(12) 0.37251(7) 0.68897(7) 0.0168(3) Uani 1 1 d .
C38 C 0.25780(14) 0.37559(8) 0.74724(8) 0.0227(3) Uani 1 1 d .
H38 H 0.2728 0.3425 0.7736 0.027 Uiso 1 1 calc R
C39 C 0.31276(15) 0.42684(8) 0.76692(9) 0.0293(4) Uani 1 1 d .
H39 H 0.3651 0.4282 0.8065 0.035 Uiso 1 1 calc R
C40 C 0.29184(16) 0.47561(8) 0.72952(9) 0.0304(4) Uani 1 1 d .
H40 H 0.3283 0.5106 0.7437 0.037 Uiso 1 1 calc R
C41 C 0.21717(15) 0.47311(7) 0.67100(9) 0.0259(4) Uani 1 1 d .
H41 H 0.2025 0.5064 0.6449 0.031 Uiso 1 1 calc R
C42 C 0.16391(13) 0.42171(7) 0.65070(8) 0.0196(3) Uani 1 1 d .
H42 H 0.1150 0.4200 0.6099 0.024 Uiso 1 1 calc R
C43 C -0.09399(12) 0.16539(6) 0.49118(7) 0.0158(3) Uani 1 1 d .
C44 C -0.17112(13) 0.15422(7) 0.43470(8) 0.0212(3) Uani 1 1 d .
H44 H -0.1529 0.1605 0.3950 0.025 Uiso 1 1 calc R
C45 C -0.27503(14) 0.13385(8) 0.43602(9) 0.0282(4) Uani 1 1 d .
H45 H -0.3273 0.1274 0.3972 0.034 Uiso 1 1 calc R
C46 C -0.30226(14) 0.12310(8) 0.49318(10) 0.0297(4) Uani 1 1 d .
H46 H -0.3731 0.1095 0.4938 0.036 Uiso 1 1 calc R
C47 C -0.22488(14) 0.13244(7) 0.55001(9) 0.0259(4) Uani 1 1 d .
H47 H -0.2424 0.1243 0.5896 0.031 Uiso 1 1 calc R
C48 C -0.12235(13) 0.15364(7) 0.54893(8) 0.0206(3) Uani 1 1 d .
H48 H -0.0706 0.1603 0.5879 0.025 Uiso 1 1 calc R
C49 C 0.05288(13) 0.19363(7) 0.41193(7) 0.0167(3) Uani 1 1 d .
C50 C 0.12813(13) 0.16346(7) 0.38617(7) 0.0197(3) Uani 1 1 d .
H50 H 0.1782 0.1379 0.4123 0.024 Uiso 1 1 calc R
C51 C 0.13028(15) 0.17052(8) 0.32233(8) 0.0241(3) Uani 1 1 d .
H51 H 0.1819 0.1498 0.3053 0.029 Uiso 1 1 calc R
C52 C 0.05754(15) 0.20754(8) 0.28359(8) 0.0248(3) Uani 1 1 d .
H52 H 0.0587 0.2118 0.2400 0.030 Uiso 1 1 calc R
C53 C -0.01712(14) 0.23847(8) 0.30872(8) 0.0233(3) Uani 1 1 d .
H53 H -0.0670 0.2639 0.2824 0.028 Uiso 1 1 calc R
C54 C -0.01833(13) 0.23194(7) 0.37255(7) 0.0194(3) Uani 1 1 d .
H54 H -0.0683 0.2538 0.3898 0.023 Uiso 1 1 calc R
C55 C 0.03558(14) 0.39398(7) 0.44569(8) 0.0200(3) Uani 1 1 d .
C56 C 0.11619(15) 0.43620(7) 0.46380(8) 0.0254(3) Uani 1 1 d .
H56 H 0.1528 0.4397 0.5074 0.030 Uiso 1 1 calc R
C57 C 0.14375(17) 0.47303(8) 0.41928(9) 0.0300(4) Uani 1 1 d .
H57 H 0.1975 0.5019 0.4328 0.036 Uiso 1 1 calc R
C58 C 0.09290(16) 0.46769(8) 0.35524(8) 0.0277(4) Uani 1 1 d .
H58 H 0.1130 0.4922 0.3247 0.033 Uiso 1 1 calc R
C59 C 0.01291(16) 0.42656(8) 0.33607(8) 0.0276(4) Uani 1 1 d .
H59 H -0.0222 0.4229 0.2923 0.033 Uiso 1 1 calc R
C60 C -0.01626(15) 0.39065(7) 0.38063(8) 0.0248(3) Uani 1 1 d .
H60 H -0.0726 0.3632 0.3669 0.030 Uiso 1 1 calc R
C61 C -0.14592(14) 0.34879(7) 0.49224(7) 0.0210(3) Uani 1 1 d .
C62 C -0.21012(14) 0.30342(8) 0.50543(8) 0.0244(3) Uani 1 1 d .
H62 H -0.1762 0.2680 0.5204 0.029 Uiso 1 1 calc R
C63 C -0.32240(15) 0.30897(10) 0.49711(9) 0.0352(5) Uani 1 1 d .
H63 H -0.3646 0.2771 0.5049 0.042 Uiso 1 1 calc R
C64 C -0.37270(17) 0.36062(12) 0.47760(10) 0.0440(6) Uani 1 1 d .
H64 H -0.4495 0.3643 0.4718 0.053 Uiso 1 1 calc R
C65 C -0.31132(18) 0.40696(11) 0.46649(10) 0.0410(5) Uani 1 1 d .
H65 H -0.3457 0.4429 0.4544 0.049 Uiso 1 1 calc R
C66 C -0.19870(16) 0.40127(8) 0.47289(8) 0.0289(4) Uani 1 1 d .
H66 H -0.1575 0.4332 0.4641 0.035 Uiso 1 1 calc R
C67 C -0.1652(2) 0.05787(12) 0.76768(13) 0.0536(6) Uani 1 1 d .
H67 H -0.1997 0.0657 0.8015 0.064 Uiso 1 1 calc R
C68 C -0.1992(2) 0.01172(11) 0.72735(13) 0.0514(6) Uani 1 1 d .
H68 H -0.2571 -0.0121 0.7334 0.062 Uiso 1 1 calc R
C69 C -0.14912(19) 0.00053(10) 0.67858(12) 0.0432(5) Uani 1 1 d .
H69 H -0.1720 -0.0313 0.6512 0.052 Uiso 1 1 calc R
C70 C -0.06582(17) 0.03535(10) 0.66924(11) 0.0384(5) Uani 1 1 d .
H70 H -0.0315 0.0276 0.6353 0.046 Uiso 1 1 calc R
C71 C -0.03230(18) 0.08132(10) 0.70897(11) 0.0409(5) Uani 1 1 d .
H71 H 0.0247 0.1054 0.7021 0.049 Uiso 1 1 calc R
C72 C -0.0807(2) 0.09266(10) 0.75853(13) 0.0491(6) Uani 1 1 d .
H72 H -0.0565 0.1241 0.7863 0.059 Uiso 1 1 calc R
C73 C 0.0067(3) 0.49318(11) 0.10885(12) 0.0588(8) Uani 1 1 d .
H73 H -0.0117 0.4580 0.0866 0.071 Uiso 1 1 calc R
C74 C 0.0691(2) 0.53364(11) 0.08647(11) 0.0491(6) Uani 1 1 d .
H74 H 0.0941 0.5263 0.0490 0.059 Uiso 1 1 calc R
C75 C 0.09487(16) 0.58509(9) 0.11938(10) 0.0362(4) Uani 1 1 d .
H75 H 0.1369 0.6133 0.1041 0.043 Uiso 1 1 calc R
C76 C 0.05929(16) 0.59513(8) 0.17431(10) 0.0319(4) Uani 1 1 d .
H76 H 0.0776 0.6301 0.1970 0.038 Uiso 1 1 calc R
C77 C -0.00258(17) 0.55453(10) 0.19609(10) 0.0371(5) Uani 1 1 d .
H77 H -0.0272 0.5615 0.2338 0.045 Uiso 1 1 calc R
C78 C -0.0287(2) 0.50392(11) 0.16337(12) 0.0512(7) Uani 1 1 d .
H78 H -0.0717 0.4761 0.1785 0.061 Uiso 1 1 calc R

loop_
_atom_site_aniso_label
_atom_site_aniso_U_11
_atom_site_aniso_U_22
_atom_site_aniso_U_33
_atom_site_aniso_U_23
_atom_site_aniso_U_13
_atom_site_aniso_U_12
Ru 0.01288(5) 0.01143(5) 0.00989(5) 0.00005(4) 0.00265(4) -0.00039(4)
Si1 0.01488(18) 0.01269(18) 0.01206(17) 0.00111(14) 0.00214(14) -0.00004(14)
Si2 0.0184(2) 0.01440(19) 0.01369(18) 0.00013(14) 0.00165(15) 0.00128(15)
P1 0.01600(17) 0.01415(17) 0.01490(17) -0.00028(13) 0.00661(14) -0.00140(14)
P2 0.01333(16) 0.01476(17) 0.01131(16) -0.00045(13) 0.00338(13) -0.00018(13)
P3 0.01524(17) 0.01265(16) 0.01143(16) -0.00057(13) 0.00245(13) -0.00039(13)
C1 0.0170(7) 0.0161(7) 0.0158(7) -0.0012(5) 0.0028(5) 0.0005(5)
C2 0.0213(8) 0.0218(8) 0.0252(8) 0.0024(6) 0.0021(6) 0.0040(6)
C3 0.0198(8) 0.0273(9) 0.0335(9) -0.0028(7) -0.0012(7) 0.0074(7)
C4 0.0156(7) 0.0301(9) 0.0367(10) -0.0095(7) 0.0057(7) 0.0015(7)
C5 0.0195(8) 0.0236(8) 0.0282(8) -0.0042(6) 0.0094(6) -0.0020(6)
C6 0.0163(7) 0.0176(7) 0.0188(7) -0.0023(6) 0.0059(5) 0.0006(6)
C7 0.0135(6) 0.0181(7) 0.0132(6) 0.0020(5) 0.0012(5) -0.0021(5)
C8 0.0213(8) 0.0224(8) 0.0174(7) 0.0060(6) 0.0021(6) -0.0006(6)
C9 0.0247(8) 0.0330(9) 0.0164(7) 0.0085(6) 0.0026(6) -0.0013(7)
C10 0.0232(8) 0.0397(10) 0.0151(7) 0.0032(7) 0.0042(6) 0.0012(7)
C11 0.0200(7) 0.0288(8) 0.0141(7) 0.0001(6) 0.0052(6) 0.0022(6)
C12 0.0151(7) 0.0201(7) 0.0125(6) 0.0014(5) 0.0024(5) -0.0021(5)
C13 0.0149(7) 0.0157(7) 0.0181(7) 0.0015(5) 0.0042(5) -0.0004(5)
C14 0.0235(8) 0.0167(7) 0.0216(8) 0.0035(6) 0.0030(6) 0.0016(6)
C15 0.0264(8) 0.0150(7) 0.0305(9) 0.0025(6) 0.0049(7) 0.0021(6)
C16 0.0244(8) 0.0151(7) 0.0291(9) -0.0038(6) 0.0057(7) -0.0004(6)
C17 0.0217(8) 0.0177(7) 0.0189(7) -0.0018(6) 0.0029(6) 0.0002(6)
C18 0.0152(7) 0.0137(6) 0.0177(7) 0.0002(5) 0.0043(5) -0.0001(5)
C19 0.0167(7) 0.0164(7) 0.0248(8) -0.0029(6) 0.0091(6) -0.0020(6)
C20 0.0303(9) 0.0192(8) 0.0307(9) -0.0014(7) 0.0134(7) -0.0043(7)
C21 0.0376(11) 0.0208(9) 0.0527(13) -0.0016(8) 0.0229(9) -0.0076(8)
C22 0.0244(9) 0.0218(9) 0.0619(14) -0.0127(9) 0.0153(9) -0.0077(7)
C23 0.0175(8) 0.0293(9) 0.0423(11) -0.0155(8) 0.0037(7) 0.0008(7)
C24 0.0173(7) 0.0217(8) 0.0296(9) -0.0059(6) 0.0063(6) 0.0008(6)
C25 0.0233(8) 0.0186(7) 0.0188(7) -0.0035(6) 0.0112(6) -0.0066(6)
C26 0.0245(8) 0.0268(9) 0.0254(8) -0.0072(7) 0.0124(7) -0.0046(7)
C27 0.0319(10) 0.0401(11) 0.0335(10) -0.0171(8) 0.0194(8) -0.0108(8)
C28 0.0460(12) 0.0449(12) 0.0252(9) -0.0129(8) 0.0229(9) -0.0188(10)
C29 0.0468(12) 0.0362(10) 0.0178(8) -0.0010(7) 0.0114(8) -0.0105(9)
C30 0.0326(9) 0.0245(8) 0.0190(8) -0.0018(6) 0.0104(7) -0.0029(7)
C31 0.0153(7) 0.0205(7) 0.0127(6) -0.0012(5) 0.0042(5) 0.0002(5)
C32 0.0194(7) 0.0231(8) 0.0196(7) 0.0012(6) 0.0040(6) -0.0017(6)
C33 0.0184(7) 0.0319(9) 0.0224(8) 0.0029(7) 0.0064(6) -0.0052(7)
C34 0.0168(7) 0.0368(10) 0.0203(8) -0.0003(7) 0.0061(6) 0.0013(7)
C35 0.0222(8) 0.0263(8) 0.0248(8) 0.0003(7) 0.0078(6) 0.0048(7)
C36 0.0198(7) 0.0219(8) 0.0213(8) -0.0001(6) 0.0074(6) 0.0003(6)
C37 0.0158(7) 0.0186(7) 0.0171(7) -0.0040(5) 0.0061(5) -0.0011(5)
C38 0.0226(8) 0.0263(8) 0.0186(7) -0.0038(6) 0.0037(6) -0.0023(7)
C39 0.0283(9) 0.0346(10) 0.0236(8) -0.0112(7) 0.0029(7) -0.0064(8)
C40 0.0318(10) 0.0245(9) 0.0367(10) -0.0130(7) 0.0114(8) -0.0088(7)
C41 0.0289(9) 0.0177(8) 0.0334(9) -0.0027(7) 0.0116(7) -0.0013(7)
C42 0.0186(7) 0.0201(7) 0.0209(7) -0.0022(6) 0.0062(6) -0.0017(6)
C43 0.0149(7) 0.0131(6) 0.0192(7) -0.0013(5) 0.0035(5) 0.0001(5)
C44 0.0201(7) 0.0194(7) 0.0214(8) -0.0016(6) -0.0004(6) -0.0007(6)
C45 0.0195(8) 0.0259(9) 0.0341(10) -0.0014(7) -0.0040(7) -0.0028(7)
C46 0.0169(8) 0.0238(9) 0.0487(11) -0.0014(8) 0.0086(7) -0.0030(7)
C47 0.0237(8) 0.0216(8) 0.0359(10) -0.0002(7) 0.0141(7) -0.0019(7)
C48 0.0204(7) 0.0194(7) 0.0225(8) -0.0025(6) 0.0063(6) -0.0031(6)
C49 0.0200(7) 0.0172(7) 0.0130(6) -0.0015(5) 0.0040(5) -0.0017(6)
C50 0.0215(7) 0.0206(7) 0.0170(7) -0.0016(6) 0.0048(6) 0.0004(6)
C51 0.0282(9) 0.0267(8) 0.0197(8) -0.0046(6) 0.0104(7) -0.0010(7)
C52 0.0306(9) 0.0309(9) 0.0133(7) -0.0023(6) 0.0061(6) -0.0057(7)
C53 0.0274(8) 0.0253(8) 0.0157(7) 0.0032(6) 0.0017(6) -0.0008(7)
C54 0.0225(8) 0.0191(7) 0.0161(7) 0.0004(6) 0.0036(6) 0.0005(6)
C55 0.0238(8) 0.0164(7) 0.0190(7) 0.0029(6) 0.0035(6) 0.0032(6)
C56 0.0331(9) 0.0236(8) 0.0172(7) 0.0007(6) 0.0016(7) -0.0052(7)
C57 0.0398(11) 0.0249(9) 0.0244(9) 0.0005(7) 0.0056(8) -0.0108(8)
C58 0.0417(11) 0.0199(8) 0.0222(8) 0.0046(6) 0.0088(7) -0.0005(7)
C59 0.0407(10) 0.0229(8) 0.0167(7) 0.0020(6) 0.0017(7) 0.0006(7)
C60 0.0292(9) 0.0200(8) 0.0219(8) 0.0011(6) -0.0007(7) -0.0016(7)
C61 0.0220(8) 0.0257(8) 0.0142(7) -0.0037(6) 0.0022(6) 0.0044(6)
C62 0.0214(8) 0.0336(9) 0.0187(7) -0.0058(7) 0.0060(6) 0.0019(7)
C63 0.0220(9) 0.0592(14) 0.0264(9) -0.0132(9) 0.0100(7) -0.0015(9)
C64 0.0230(9) 0.0750(17) 0.0332(11) -0.0160(11) 0.0046(8) 0.0159(10)
C65 0.0387(11) 0.0517(13) 0.0291(10) -0.0095(9) 0.0006(8) 0.0278(10)
C66 0.0360(10) 0.0296(9) 0.0183(8) -0.0043(7) 0.0008(7) 0.0117(8)
C67 0.0481(14) 0.0578(16) 0.0602(16) -0.0123(13) 0.0234(12) 0.0014(12)
C68 0.0436(13) 0.0456(14) 0.0684(17) -0.0059(12) 0.0201(12) -0.0161(11)
C69 0.0407(12) 0.0344(11) 0.0531(14) -0.0102(10) 0.0081(10) -0.0090(9)
C70 0.0321(10) 0.0433(12) 0.0378(11) 0.0022(9) 0.0044(9) -0.0012(9)
C71 0.0306(10) 0.0373(11) 0.0505(13) 0.0066(10) 0.0006(9) -0.0084(9)
C72 0.0491(14) 0.0352(12) 0.0582(15) -0.0137(11) 0.0027(12) -0.0034(10)
C73 0.085(2) 0.0307(12) 0.0453(14) -0.0026(10) -0.0164(13) -0.0105(12)
C74 0.0601(16) 0.0492(14) 0.0330(11) -0.0023(10) 0.0006(11) 0.0131(12)
C75 0.0270(9) 0.0373(11) 0.0419(11) 0.0076(9) 0.0032(8) -0.0004(8)
C76 0.0279(9) 0.0267(9) 0.0371(10) -0.0013(8) -0.0002(8) 0.0007(7)
C77 0.0302(10) 0.0413(12) 0.0360(11) 0.0103(9) -0.0001(8) 0.0012(9)
C78 0.0517(14) 0.0424(13) 0.0479(14) 0.0166(11) -0.0121(11) -0.0204(11)

loop_
_atom_type_symbol
_atom_type_description
_atom_type_scat_dispersion_real
_atom_type_scat_dispersion_imag
_atom_type_scat_source
C C 0.0033 0.0016 'International Tables Vol C Tables 4.2.6.8 and 6.1.1.4'
H H 0.0000 0.0000 'International Tables Vol C Tables 4.2.6.8 and 6.1.1.4'
Si Si 0.0817 0.0704 'International Tables Vol C Tables 4.2.6.8 and 6.1.1.4'
P P 0.1023 0.0942 'International Tables Vol C Tables 4.2.6.8 and 6.1.1.4'
Ru Ru -1.2594 0.8363 'International Tables Vol C Tables 4.2.6.8 and 6.1.1.4'

loop_
_geom_angle_atom_site_label_1
_geom_angle_atom_site_label_2
_geom_angle_atom_site_label_3
_geom_angle
Si2 Ru P2 96.234(19)
Si2 Ru P3 98.57(2)
P2 Ru P3 143.403(15)
Si2 Ru Si1 175.577(16)
P2 Ru Si1 81.859(19)
P3 Ru Si1 80.85(2)
Si2 Ru P1 102.951(18)
P2 Ru P1 106.239(15)
P3 Ru P1 102.744(15)
Si1 Ru P1 81.435(17)
Si2 Ru H1 82.8(7)
P2 Ru H1 71.1(7)
P3 Ru H1 77.8(7)
Si1 Ru H1 92.8(7)
P1 Ru H1 174.0(7)
C1 Si1 C7 105.21(7)
C1 Si1 C13 100.86(7)
C7 Si1 C13 115.89(7)
C1 Si1 Ru 111.73(5)
C7 Si1 Ru 110.48(5)
C13 Si1 Ru 112.06(5)
C61 Si2 C55 100.50(7)
C61 Si2 Ru 125.82(6)
C55 Si2 Ru 133.57(6)
C25 P1 C6 102.07(7)
C25 P1 C19 99.81(7)
C6 P1 C19 97.22(7)
C25 P1 Ru 118.62(5)
C6 P1 Ru 112.74(5)
C19 P1 Ru 122.59(5)
C12 P2 C37 103.46(7)
C12 P2 C31 99.82(7)
C37 P2 C31 101.99(7)
C12 P2 Ru 113.15(5)
C37 P2 Ru 122.40(5)
C31 P2 Ru 113.10(5)
C49 P3 C18 106.27(7)
C49 P3 C43 102.29(7)
C18 P3 C43 94.92(7)
C49 P3 Ru 119.37(5)
C18 P3 Ru 114.68(5)
C43 P3 Ru 115.93(5)
C6 C1 C2 118.22(15)
C6 C1 Si1 116.71(11)
C2 C1 Si1 125.05(12)
C3 C2 C1 121.62(17)
C3 C2 H2 119.2
C1 C2 H2 119.2
C2 C3 C4 119.28(16)
C2 C3 H3 120.4
C4 C3 H3 120.4
C5 C4 C3 120.28(16)
C5 C4 H4 119.9
C3 C4 H4 119.9
C4 C5 C6 120.30(16)
C4 C5 H5 119.9
C6 C5 H5 119.9
C1 C6 C5 120.09(15)
C1 C6 P1 117.06(11)
C5 C6 P1 122.85(13)
C8 C7 C12 117.70(14)
C8 C7 Si1 127.56(12)
C12 C7 Si1 114.70(11)
C9 C8 C7 121.38(16)
C9 C8 H8 119.3
C7 C8 H8 119.3
C8 C9 C10 120.07(16)
C8 C9 H9 120.0
C10 C9 H9 120.0
C11 C10 C9 119.78(16)
C11 C10 H10 120.1
C9 C10 H10 120.1
C10 C11 C12 120.39(16)
C10 C11 H11 119.8
C12 C11 H11 119.8
C11 C12 C7 120.67(14)
C11 C12 P2 121.77(12)
C7 C12 P2 117.52(11)
C14 C13 C18 117.67(14)
C14 C13 Si1 127.11(12)
C18 C13 Si1 114.57(11)
C15 C14 C13 121.54(15)
C15 C14 H14 119.2
C13 C14 H14 119.2
C14 C15 C16 119.89(15)
C14 C15 H15 120.1
C16 C15 H15 120.1
C17 C16 C15 120.07(15)
C17 C16 H16 120.0
C15 C16 H16 120.0
C16 C17 C18 120.06(15)
C16 C17 H17 120.0
C18 C17 H17 120.0
C17 C18 C13 120.69(14)
C17 C18 P3 123.35(12)
C13 C18 P3 115.43(11)
C20 C19 C24 118.33(15)
C20 C19 P1 123.37(13)
C24 C19 P1 118.30(12)
C19 C20 C21 120.36(18)
C19 C20 H20 119.8
C21 C20 H20 119.8
C22 C21 C20 120.78(19)
C22 C21 H21 119.6
C20 C21 H21 119.6
C21 C22 C23 119.78(17)
C21 C22 H22 120.1
C23 C22 H22 120.1
C22 C23 C24 119.98(18)
C22 C23 H23 120.0
C24 C23 H23 120.0
C23 C24 C19 120.75(17)
C23 C24 H24 119.6
C19 C24 H24 119.6
C30 C25 C26 118.43(15)
C30 C25 P1 117.53(12)
C26 C25 P1 123.96(13)
C27 C26 C25 120.30(18)
C27 C26 H26 119.9
C25 C26 H26 119.9
C28 C27 C26 120.54(18)
C28 C27 H27 119.7
C26 C27 H27 119.7
C27 C28 C29 120.00(17)
C27 C28 H28 120.0
C29 C28 H28 120.0
C28 C29 C30 119.74(19)
C28 C29 H29 120.1
C30 C29 H29 120.1
C29 C30 C25 120.72(17)
C29 C30 H30 119.6
C25 C30 H30 119.6
C36 C31 C32 117.65(14)
C36 C31 P2 123.21(12)
C32 C31 P2 118.94(12)
C33 C32 C31 121.31(16)
C33 C32 H32 119.3
C31 C32 H32 119.3
C34 C33 C32 120.25(16)
C34 C33 H33 119.9
C32 C33 H33 119.9
C35 C34 C33 119.15(16)
C35 C34 H34 120.4
C33 C34 H34 120.4
C34 C35 C36 120.76(16)
C34 C35 H35 119.6
C36 C35 H35 119.6
C31 C36 C35 120.84(15)
C31 C36 H36 119.6
C35 C36 H36 119.6
C42 C37 C38 117.81(15)
C42 C37 P2 118.50(12)
C38 C37 P2 123.65(13)
C39 C38 C37 120.56(17)
C39 C38 H38 119.7
C37 C38 H38 119.7
C40 C39 C38 120.70(17)
C40 C39 H39 119.6
C38 C39 H39 119.6
C39 C40 C41 119.57(17)
C39 C40 H40 120.2
C41 C40 H40 120.2
C40 C41 C42 119.79(17)
C40 C41 H41 120.1
C42 C41 H41 120.1
C41 C42 C37 121.47(16)
C41 C42 H42 119.3
C37 C42 H42 119.3
C44 C43 C48 118.12(15)
C44 C43 P3 124.81(12)
C48 C43 P3 116.89(12)
C43 C44 C45 120.63(16)
C43 C44 H44 119.7
C45 C44 H44 119.7
C46 C45 C44 120.61(16)
C46 C45 H45 119.7
C44 C45 H45 119.7
C45 C46 C47 119.38(16)
C45 C46 H46 120.3
C47 C46 H46 120.3
C48 C47 C46 120.18(17)
C48 C47 H47 119.9
C46 C47 H47 119.9
C47 C48 C43 121.04(16)
C47 C48 H48 119.5
C43 C48 H48 119.5
C50 C49 C54 118.42(14)
C50 C49 P3 123.39(12)
C54 C49 P3 118.05(12)
C51 C50 C49 120.43(15)
C51 C50 H50 119.8
C49 C50 H50 119.8
C52 C51 C50 120.45(16)
C52 C51 H51 119.8
C50 C51 H51 119.8
C51 C52 C53 119.84(15)
C51 C52 H52 120.1
C53 C52 H52 120.1
C54 C53 C52 119.67(16)
C54 C53 H53 120.2
C52 C53 H53 120.2
C53 C54 C49 121.15(15)
C53 C54 H54 119.4
C49 C54 H54 119.4
C56 C55 C60 117.05(15)
C56 C55 Si2 123.66(12)
C60 C55 Si2 118.93(13)
C57 C56 C55 121.36(16)
C57 C56 H56 119.3
C55 C56 H56 119.3
C58 C57 C56 120.14(17)
C58 C57 H57 119.9
C56 C57 H57 119.9
C59 C58 C57 119.71(16)
C59 C58 H58 120.1
C57 C58 H58 120.1
C58 C59 C60 120.15(16)
C58 C59 H59 119.9
C60 C59 H59 119.9
C59 C60 C55 121.55(16)
C59 C60 H60 119.2
C55 C60 H60 119.2
C62 C61 C66 117.39(16)
C62 C61 Si2 119.11(13)
C66 C61 Si2 123.50(14)
C63 C62 C61 121.53(18)
C63 C62 H62 119.2
C61 C62 H62 119.2
C64 C63 C62 120.1(2)
C64 C63 H63 119.9
C62 C63 H63 119.9
C63 C64 C65 119.89(19)
C63 C64 H64 120.1
C65 C64 H64 120.1
C64 C65 C66 120.3(2)
C64 C65 H65 119.8
C66 C65 H65 119.8
C65 C66 C61 120.6(2)
C65 C66 H66 119.7
C61 C66 H66 119.7
C68 C67 C72 119.8(2)
C68 C67 H67 120.1
C72 C67 H67 120.1
C69 C68 C67 119.9(2)
C69 C68 H68 120.0
C67 C68 H68 120.0
C68 C69 C70 120.2(2)
C68 C69 H69 119.9
C70 C69 H69 119.9
C71 C70 C69 120.0(2)
C71 C70 H70 120.0
C69 C70 H70 120.0
C70 C71 C72 120.5(2)
C70 C71 H71 119.8
C72 C71 H71 119.8
C71 C72 C67 119.5(2)
C71 C72 H72 120.2
C67 C72 H72 120.2
C78 C73 C74 120.0(2)
C78 C73 H73 120.0
C74 C73 H73 120.0
C73 C74 C75 119.4(2)
C73 C74 H74 120.3
C75 C74 H74 120.3
C76 C75 C74 120.0(2)
C76 C75 H75 120.0
C74 C75 H75 120.0
C77 C76 C75 120.0(2)
C77 C76 H76 120.0
C75 C76 H76 120.0
C78 C77 C76 120.0(2)
C78 C77 H77 120.0
C76 C77 H77 120.0
C77 C78 C73 120.6(2)
C77 C78 H78 119.7
C73 C78 H78 119.7

loop_
_geom_bond_atom_site_label_1
_geom_bond_atom_site_label_2
_geom_bond_distance
Ru Si2 2.2842(5)
Ru P2 2.2920(5)
Ru P3 2.3130(5)
Ru Si1 2.3631(5)
Ru P1 2.3698(6)
Ru H1 1.562(18)
Si1 C1 1.8923(16)
Si1 C7 1.8924(16)
Si1 C13 1.8954(16)
Si2 C61 1.8820(18)
Si2 C55 1.8913(17)
P1 C25 1.8437(16)
P1 C6 1.8502(16)
P1 C19 1.8507(16)
P2 C12 1.8415(16)
P2 C37 1.8469(16)
P2 C31 1.8550(16)
P3 C49 1.8310(16)
P3 C18 1.8467(16)
P3 C43 1.8597(16)
C1 C6 1.395(2)
C1 C2 1.407(2)
C2 C3 1.385(2)
C2 H2 0.9500
C3 C4 1.390(3)
C3 H3 0.9500
C4 C5 1.382(3)
C4 H4 0.9500
C5 C6 1.405(2)
C5 H5 0.9500
C7 C8 1.405(2)
C7 C12 1.405(2)
C8 C9 1.387(2)
C8 H8 0.9500
C9 C10 1.392(3)
C9 H9 0.9500
C10 C11 1.381(2)
C10 H10 0.9500
C11 C12 1.400(2)
C11 H11 0.9500
C13 C14 1.406(2)
C13 C18 1.407(2)
C14 C15 1.386(2)
C14 H14 0.9500
C15 C16 1.390(2)
C15 H15 0.9500
C16 C17 1.386(2)
C16 H16 0.9500
C17 C18 1.402(2)
C17 H17 0.9500
C19 C20 1.391(2)
C19 C24 1.401(2)
C20 C21 1.395(3)
C20 H20 0.9500
C21 C22 1.374(3)
C21 H21 0.9500
C22 C23 1.382(3)
C22 H22 0.9500
C23 C24 1.394(2)
C23 H23 0.9500
C24 H24 0.9500
C25 C30 1.398(2)
C25 C26 1.398(2)
C26 C27 1.389(2)
C26 H26 0.9500
C27 C28 1.376(3)
C27 H27 0.9500
C28 C29 1.388(3)
C28 H28 0.9500
C29 C30 1.391(2)
C29 H29 0.9500
C30 H30 0.9500
C31 C36 1.394(2)
C31 C32 1.396(2)
C32 C33 1.392(2)
C32 H32 0.9500
C33 C34 1.385(3)
C33 H33 0.9500
C34 C35 1.378(2)
C34 H34 0.9500
C35 C36 1.396(2)
C35 H35 0.9500
C36 H36 0.9500
C37 C42 1.399(2)
C37 C38 1.401(2)
C38 C39 1.395(2)
C38 H38 0.9500
C39 C40 1.382(3)
C39 H39 0.9500
C40 C41 1.389(3)
C40 H40 0.9500
C41 C42 1.391(2)
C41 H41 0.9500
C42 H42 0.9500
C43 C44 1.395(2)
C43 C48 1.402(2)
C44 C45 1.399(2)
C44 H44 0.9500
C45 C46 1.379(3)
C45 H45 0.9500
C46 C47 1.395(3)
C46 H46 0.9500
C47 C48 1.388(2)
C47 H47 0.9500
C48 H48 0.9500
C49 C50 1.395(2)
C49 C54 1.403(2)
C50 C51 1.395(2)
C50 H50 0.9500
C51 C52 1.387(3)
C51 H51 0.9500
C52 C53 1.391(2)
C52 H52 0.9500
C53 C54 1.390(2)
C53 H53 0.9500
C54 H54 0.9500
C55 C56 1.401(2)
C55 C60 1.406(2)
C56 C57 1.391(2)
C56 H56 0.9500
C57 C58 1.388(2)
C57 H57 0.9500
C58 C59 1.381(3)
C58 H58 0.9500
C59 C60 1.387(2)
C59 H59 0.9500
C60 H60 0.9500
C61 C62 1.399(3)
C61 C66 1.406(2)
C62 C63 1.390(2)
C62 H62 0.9500
C63 C64 1.378(3)
C63 H63 0.9500
C64 C65 1.380(4)
C64 H64 0.9500
C65 C66 1.399(3)
C65 H65 0.9500
C66 H66 0.9500
C67 C68 1.386(4)
C67 C72 1.388(4)
C67 H67 0.9500
C68 C69 1.373(3)
C68 H68 0.9500
C69 C70 1.377(3)
C69 H69 0.9500
C70 C71 1.375(3)
C70 H70 0.9500
C71 C72 1.376(4)
C71 H71 0.9500
C72 H72 0.9500
C73 C78 1.376(4)
C73 C74 1.384(4)
C73 H73 0.9500
C74 C75 1.392(3)
C74 H74 0.9500
C75 C76 1.382(3)
C75 H75 0.9500
C76 C77 1.375(3)
C76 H76 0.9500
C77 C78 1.373(3)
C77 H77 0.9500
C78 H78 0.9500
